data_7132761
loop_
_publ_author_name
'Hitchings, Thomas J.'
'Scatena, Rebecca'
'Allan, David R.'
'Cairns, Andrew B.'
'Saines, Paul J.'

_publ_section_title
;
 Negative linear compressibility exhibited by the hybrid perovskite
 [(NH<sub>2</sub>)<sub>3</sub>C]Er(HCO<sub>2</sub>)<sub>2</sub>(C<sub>2</sub>O<sub>4</sub>).
;
_journal_issue 24
_journal_name_full 'Chemical communications (Cambridge, England)'
_journal_page_first 3271
_journal_page_last 3274
_journal_paper_doi 10.1039/d3cc06208b
_journal_volume 60
_journal_year 2024
_chemical_formula_moiety 'C4 H2 Er O8, C2 H8 N'
_chemical_formula_sum 'C6 H10 Er N O8'
_chemical_formula_weight 391.41
_chemical_name_common 'Dimethylammonium Erbium(III) Formate Oxalate'
_chemical_name_systematic 24_DMA01
_space_group_crystal_system monoclinic
_space_group_IT_number 13
_space_group_name_Hall '-P 2ya'
_space_group_name_H-M_alt 'P 1 2/a 1'
_atom_sites_solution_hydrogens geom
_atom_sites_solution_primary dual
_audit_creation_date 2023-07-18
_audit_creation_method
;
Olex2 1.5
(compiled 2023.03.06 svn.rbb2c1857 for OlexSys, GUI svn.r6748)
;
_audit_update_record
;
2023-12-20 deposited with the CCDC.	2024-02-22 downloaded from the CCDC.
;
_cell_angle_alpha 90
_cell_angle_beta 96.131(10)
_cell_angle_gamma 90
_cell_formula_units_Z 2
_cell_length_a 9.0471(15)
_cell_length_b 8.792(11)
_cell_length_c 6.4339(9)
_cell_measurement_reflns_used 1626
_cell_measurement_temperature 300.00
_cell_measurement_theta_max 17.138
_cell_measurement_theta_min 2.177
_cell_volume 508.8(6)
_computing_molecular_graphics 'Olex2 1.5 (Dolomanov et al., 2009)'
_computing_publication_material 'Olex2 1.5 (Dolomanov et al., 2009)'
_computing_structure_refinement 'SHELXL 2013/4 (Sheldrick, 2015)'
_computing_structure_solution 'SHELXT  (Sheldrick, 2015)'
_diffrn_ambient_temperature 300.00
_diffrn_measured_fraction_theta_full 0.322
_diffrn_measured_fraction_theta_max 0.320
_diffrn_measurement_device_type I19-2
_diffrn_measurement_method Shutterless
_diffrn_radiation_type Synchrotron
_diffrn_radiation_wavelength 0.4859
_diffrn_reflns_av_R_equivalents 0.0259
_diffrn_reflns_av_unetI/netI 0.0195
_diffrn_reflns_Laue_measured_fraction_full 0.322
_diffrn_reflns_Laue_measured_fraction_max 0.320
_diffrn_reflns_limit_h_max 10
_diffrn_reflns_limit_h_min -10
_diffrn_reflns_limit_k_max 3
_diffrn_reflns_limit_k_min -3
_diffrn_reflns_limit_l_max 7
_diffrn_reflns_limit_l_min -7
_diffrn_reflns_number 1551
_diffrn_reflns_point_group_measured_fraction_full 0.322
_diffrn_reflns_point_group_measured_fraction_max 0.320
_diffrn_reflns_theta_full 16.950
_diffrn_reflns_theta_max 17.138
_diffrn_reflns_theta_min 2.177
_diffrn_source Diamond
_exptl_absorpt_coefficient_mu 2.993
_exptl_absorpt_correction_type none
_exptl_crystal_colour 'clear pink'
_exptl_crystal_colour_lustre clear
_exptl_crystal_colour_primary pink
_exptl_crystal_density_diffrn 2.555
_exptl_crystal_description block
_exptl_crystal_F_000 370
_exptl_crystal_preparation 'Solvothermal synthesis,Magnetic properties'
_exptl_crystal_recrystallization_method 'crash cooling'
_exptl_crystal_size_max 0.253
_exptl_crystal_size_mid 0.142
_exptl_crystal_size_min 0.134
_refine_diff_density_max 0.339
_refine_diff_density_min -0.325
_refine_diff_density_rms 0.095
_refine_ls_extinction_method none
_refine_ls_goodness_of_fit_ref 1.092
_refine_ls_hydrogen_treatment constr
_refine_ls_matrix_type full
_refine_ls_number_parameters 80
_refine_ls_number_reflns 306
_refine_ls_number_restraints 74
_refine_ls_restrained_S_all 0.991
_refine_ls_R_factor_all 0.0534
_refine_ls_R_factor_gt 0.0461
_refine_ls_shift/su_max 0.000
_refine_ls_shift/su_mean 0.000
_refine_ls_structure_factor_coef Fsqd
_refine_ls_weighting_details 'w=1/[\s^2^(Fo^2^)+(0.1157P)^2^] where P=(Fo^2^+2Fc^2^)/3'
_refine_ls_weighting_scheme calc
_refine_ls_wR_factor_gt 0.1389
_refine_ls_wR_factor_ref 0.1460
_reflns_Friedel_coverage 0.000
_reflns_number_gt 236
_reflns_number_total 306
_reflns_threshold_expression 'I > 2\s(I)'
_cod_data_source_file d3cc06208b2.cif
_cod_data_source_block 24_dma01
_cod_depositor_comments 'Adding full bibliography for 7132745--7132763.cif.'
_cod_original_cell_volume 508.9(7)
_cod_database_code 7132761
_shelxl_version_number 2013-4
_shelx_space_group_comment
;
The symmetry employed for this shelxl refinement is uniquely defined
by the following loop, which should always be used as a source of
symmetry information in preference to the above space-group names.
They are only intended as comments.
;
_shelx_estimated_absorpt_t_max 0.690
_shelx_estimated_absorpt_t_min 0.518
_olex2_refinement_description
;
1. Fixed Uiso
 At 1.2 times of:
  All C(H) groups, All N(H,H) groups
 At 1.5 times of:
  All C(H,H,H) groups
2. Restrained distances
 C4-N1
 1.4 with sigma of 0.02
 O1-C1
 1.3 with sigma of 0.1
 C1_$3-C1
 1 with sigma of 0.2
 O1_$3-C1 \\sim O1-C1
 with sigma of 0.1
3. Restrained planarity
 O3, O4_$1, O4, O3_$1
 with sigma of 0.1
 O4, C3, C3_$2, O3, O4_$2, O3_$2
 with sigma of 0.1
4. Uiso/Uaniso restraints and constraints
O2 \\sim C2: within 2A with sigma of 0.04 and sigma for terminal atoms of 0.08
within 2A
O1 \\sim C1: within 2A with sigma of 0.04 and sigma for terminal atoms of 0.08
within 2A
C4 \\sim N1: within 2A with sigma of 0.04 and sigma for terminal atoms of 0.08
within 2A
Uanis(O1) \\sim Ueq, Uanis(O1) \\sim Ueq: with sigma of 0.03 and sigma for
terminal atoms of 0.06
Uanis(O2) \\sim Ueq: with sigma of 0.1 and sigma for terminal atoms of 0.2
Uanis(O4) \\sim Ueq, Uanis(C3) \\sim Ueq, Uanis(O3) \\sim Ueq: with sigma of
0.1 and sigma for terminal atoms of 0.2
Uanis(C4) \\sim Ueq, Uanis(N1) \\sim Ueq: with sigma of 0.1 and sigma for
terminal atoms of 0.2
5. Rigid body (RIGU) restrains
 O4, C3, O3
 with sigma for 1-2 distances of 0.01 and sigma for 1-3 distances of 0.01
 C4, N1
 with sigma for 1-2 distances of 0.1 and sigma for 1-3 distances of 0.1
6. Others
 Fixed Sof: H1A(0.5) H1B(0.5) C1(0.5) H1(0.5)
7.a Secondary CH2 refined with riding coordinates:
 N1(H1A,H1B)
7.b Aromatic/amide H refined with riding coordinates:
 C2(H2), C1(H1)
7.c Idealised Me refined as rotating group:
 C4(H4A,H4B,H4C)
;
_olex2_exptl_crystal_mounting_method 'in DAC with PTM of 4:1 methanol:ethanol'
_olex2_submission_original_sample_id 24_DMA01
_olex2_submission_special_instructions 'No special instructions were received'

loop_
_space_group_symop_operation_xyz
'x, y, z'
'-x+1/2, y, -z'
'-x, -y, -z'
'x-1/2, -y, z'

loop_
_atom_site_label
_atom_site_type_symbol
_atom_site_fract_x
_atom_site_fract_y
_atom_site_fract_z
_atom_site_U_iso_or_equiv
_atom_site_adp_type
_atom_site_occupancy
_atom_site_site_symmetry_order
_atom_site_calc_flag
_atom_site_refinement_flags_posn
_atom_site_refinement_flags_adp
_atom_site_refinement_flags_occupancy
_atom_site_disorder_assembly
_atom_site_disorder_group
Er1 Er 0.7500 -0.7700(3) 0.5000 0.097(2) Uani 1 2 d S T P . .
O1 O 0.582(5) -0.599(15) 0.484(6) 0.24(2) Uani 1 1 d D U . . .
O2 O 0.745(4) -0.665(8) 0.157(3) 0.20(3) Uani 1 1 d . U . . .
O4 O 0.549(4) -0.866(11) 0.311(5) 0.19(3) Uani 1 1 d . U . . .
O3 O 0.636(3) -0.983(10) 0.687(5) 0.19(4) Uani 1 1 d . U . . .
C2 C 0.7500 -0.705(12) 0.0000 0.19(3) Uani 1 2 d S TU P . .
H2 H 0.7500 -0.8110 0.0000 0.231 Uiso 1 2 calc R U P . .
C4 C 0.332(10) -0.754(13) -0.139(12) 0.24(5) Uani 1 1 d D U . . .
H4A H 0.2697 -0.6786 -0.2123 0.353 Uiso 1 1 calc R U . . .
H4B H 0.3657 -0.8245 -0.2378 0.353 Uiso 1 1 calc R U . . .
H4C H 0.4157 -0.7057 -0.0626 0.353 Uiso 1 1 calc R U . . .
N1 N 0.2500 -0.833(18) 0.0000 0.28(5) Uani 1 2 d DS TU P . .
H1A H 0.3191 -0.8984 0.0833 0.330 Uiso 0.5 1 calc R U P . .
H1B H 0.1809 -0.8984 -0.0833 0.330 Uiso 0.5 1 calc R U P . .
C3 C 0.460(4) -0.986(6) 0.407(5) 0.15(3) Uani 1 1 d . U . . .
C1 C 0.531(10) -0.471(11) 0.52(2) 0.21(3) Uani 0.5 1 d D U P . .
H1 H 0.6082 -0.4096 0.5827 0.252 Uiso 0.5 1 calc R U P . .

loop_
_atom_site_aniso_label
_atom_site_aniso_U_11
_atom_site_aniso_U_22
_atom_site_aniso_U_33
_atom_site_aniso_U_23
_atom_site_aniso_U_13
_atom_site_aniso_U_12
Er1 0.0766(10) 0.098(7) 0.1194(12) 0.000 0.0299(5) 0.000
O1 0.27(3) 0.25(4) 0.22(2) 0.01(3) 0.04(2) 0.03(3)
O2 0.23(3) 0.27(9) 0.105(11) -0.004(17) 0.048(11) 0.01(3)
O4 0.142(18) 0.18(8) 0.25(2) 0.06(4) -0.012(16) -0.05(3)
O3 0.163(19) 0.16(12) 0.24(2) 0.07(3) -0.014(15) -0.07(3)
C2 0.23(4) 0.27(9) 0.073(15) 0.000 0.021(18) 0.000
C4 0.31(7) 0.19(13) 0.23(4) 0.11(4) 0.10(4) 0.17(6)
N1 0.37(8) 0.22(12) 0.23(5) 0.000 0.00(5) 0.000
C3 0.101(15) 0.15(8) 0.19(2) 0.06(3) -0.022(14) 0.01(2)
C1 0.24(5) 0.24(6) 0.17(4) 0.00(4) 0.10(4) 0.04(5)

loop_
_atom_type_symbol
_atom_type_description
_atom_type_scat_dispersion_real
_atom_type_scat_dispersion_imag
_atom_type_scat_source
C C -0.0004 0.0007 'International Tables Vol C Tables 4.2.6.8 and 6.1.1.4'
H H 0.0000 0.0000 'International Tables Vol C Tables 4.2.6.8 and 6.1.1.4'
Er Er -0.9218 2.6017 'International Tables Vol C Tables 4.2.6.8 and 6.1.1.4'
N N -0.0004 0.0014 'International Tables Vol C Tables 4.2.6.8 and 6.1.1.4'
O O 0.0006 0.0026 'International Tables Vol C Tables 4.2.6.8 and 6.1.1.4'

loop_
_geom_angle_atom_site_label_1
_geom_angle_atom_site_label_2
_geom_angle_atom_site_label_3
_geom_angle
_geom_angle_site_symmetry_1
_geom_angle_site_symmetry_3
_geom_angle_publ_flag
O1 Er1 O1 90(6) 2_656 . ?
O1 Er1 O2 73.4(17) 2_656 . ?
O1 Er1 O2 75.0(16) . . ?
O1 Er1 O2 73.4(17) . 2_656 ?
O1 Er1 O2 75.0(16) 2_656 2_656 ?
O1 Er1 O4 145(3) 2_656 . ?
O1 Er1 O4 73(3) . . ?
O1 Er1 O4 73(3) 2_656 2_656 ?
O1 Er1 O4 145(3) . 2_656 ?
O1 Er1 O3 103(3) . . ?
O1 Er1 O3 103(3) 2_656 2_656 ?
O1 Er1 O3 146.3(19) 2_656 . ?
O1 Er1 O3 146.3(19) . 2_656 ?
O1 Er1 C3 93(3) 2_656 4_635 ?
O1 Er1 C3 165.6(15) . 4_635 ?
O2 Er1 O2 135(3) . 2_656 ?
O2 Er1 O3 79.1(19) 2_656 . ?
O2 Er1 O3 139.9(16) . . ?
O2 Er1 O3 79.1(19) . 2_656 ?
O2 Er1 O3 139.9(16) 2_656 2_656 ?
O2 Er1 C3 121.0(14) 2_656 4_635 ?
O2 Er1 C3 92.5(14) . 4_635 ?
O4 Er1 O2 73.2(19) . . ?
O4 Er1 O2 125.4(13) 2_656 . ?
O4 Er1 O2 125.4(13) . 2_656 ?
O4 Er1 O2 73.2(19) 2_656 2_656 ?
O4 Er1 O4 136(5) . 2_656 ?
O4 Er1 O3 68.1(19) . . ?
O4 Er1 O3 68.1(19) 2_656 2_656 ?
O4 Er1 O3 79.1(18) 2_656 . ?
O4 Er1 O3 79.1(18) . 2_656 ?
O4 Er1 C3 48.4(19) 2_656 4_635 ?
O4 Er1 C3 97(2) . 4_635 ?
O3 Er1 O3 83(3) . 2_656 ?
O3 Er1 C3 82.1(18) . 4_635 ?
O3 Er1 C3 19.8(8) 2_656 4_635 ?
C1 O1 Er1 166(10) 3_646 . ?
C1 O1 Er1 154(7) . . ?
C1 O1 C1 38(10) 3_646 . ?
C2 O2 Er1 138(6) . . ?
C3 O4 Er1 119(3) . . ?
C3 O3 Er1 106(4) 3_636 . ?
O2 C2 O2 142(10) . 2_655 ?
O2 C2 H2 109.2 2_655 . ?
O2 C2 H2 109.2 . . ?
H4A C4 H4B 109.5 . . ?
H4A C4 H4C 109.5 . . ?
H4B C4 H4C 109.5 . . ?
N1 C4 H4A 109.5 . . ?
N1 C4 H4B 109.5 . . ?
N1 C4 H4C 109.5 . . ?
C4 N1 C4 121(10) . 2 ?
C4 N1 H1A 107.1 . . ?
C4 N1 H1A 107.1 2 . ?
C4 N1 H1B 107.1 . . ?
C4 N1 H1B 107.1 2 . ?
H1A N1 H1B 106.8 . . ?
O4 C3 Er1 167(2) . 3_636 ?
O3 C3 Er1 54(4) 3_636 3_636 ?
O3 C3 O4 113(4) 3_636 . ?
O3 C3 C3 143(7) 3_636 3_636 ?
C3 C3 Er1 89(5) 3_636 3_636 ?
C3 C3 O4 104(5) 3_636 . ?
O1 C1 O1 142(10) 3_646 . ?
O1 C1 H1 108.9 3_646 . ?
O1 C1 H1 108.9 . . ?

loop_
_geom_bond_atom_site_label_1
_geom_bond_atom_site_label_2
_geom_bond_distance
_geom_bond_site_symmetry_2
_geom_bond_publ_flag
Er1 O1 2.13(9) 2_656 ?
Er1 O1 2.13(9) . ?
Er1 O2 2.39(4) 2_656 ?
Er1 O2 2.39(4) . ?
Er1 O4 2.24(4) . ?
Er1 O4 2.24(4) 2_656 ?
Er1 O3 2.51(6) 2_656 ?
Er1 O3 2.51(6) . ?
Er1 C3 2.97(5) 4_635 ?
O1 C1 1.19(11) 3_646 ?
O1 C1 1.25(9) . ?
O2 C2 1.07(4) . ?
O4 C3 1.49(8) . ?
O3 C3 1.05(4) 3_636 ?
C2 O2 1.07(4) 2_655 ?
C2 H2 0.9300 . ?
C4 H4A 0.9600 . ?
C4 H4B 0.9600 . ?
C4 H4C 0.9600 . ?
C4 N1 1.40(2) . ?
N1 C4 1.40(2) 2 ?
N1 H1A 0.9700 . ?
N1 H1B 0.9700 . ?
C3 Er1 2.97(5) 3_636 ?
C3 O3 1.05(4) 3_636 ?
C3 C3 1.35(7) 3_636 ?
C1 O1 1.19(11) 3_646 ?
C1 H1 0.9300 . ?

loop_
_geom_torsion_atom_site_label_1
_geom_torsion_atom_site_label_2
_geom_torsion_atom_site_label_3
_geom_torsion_atom_site_label_4
_geom_torsion
_geom_torsion_site_symmetry_1
_geom_torsion_site_symmetry_2
_geom_torsion_site_symmetry_3
_geom_torsion_site_symmetry_4
_geom_torsion_publ_flag
Er1 O1 C1 O1 -168(12) . . . 3_646 ?
Er1 O2 C2 O2 -175(4) . . . 2_655 ?
Er1 O4 C3 Er1 -171(8) . . . 3_636 ?
Er1 O4 C3 O3 175(4) . . . 3_636 ?
Er1 O4 C3 C3 -5(4) . . . 3_636 ?
C1 O1 C1 O1 0.000(17) 3_646 . . 3_646 ?
